data_4083517
loop_
_publ_author_name
'Namura, Kyo'
'Suzuki, Hiroharu'

_publ_section_title
;
 Synthesis, Structure, and Reactivity of Mixed-Ligand Dinuclear Ruthenium
 Polyhydrido Complexes Supported by
 1,4,7-Trimethyl-1,4,7-triazacyclononane and Bulky Phosphine Ligands
;
_journal_issue 12
_journal_name_full Organometallics
_journal_page_first 2968
_journal_paper_doi 10.1021/om500018j
_journal_volume 33
_journal_year 2014
_chemical_formula_sum 'C77 H128 B N3 O2 P2 Ru2'
_chemical_formula_weight 1402.71
_chemical_name_systematic
; 
 ? 
;
_space_group_IT_number 2
_symmetry_cell_setting triclinic
_symmetry_space_group_name_Hall '-P 1'
_symmetry_space_group_name_H-M 'P -1'
_atom_sites_solution_hydrogens geom
_atom_sites_solution_primary direct
_atom_sites_solution_secondary difmap
_audit_creation_method SHELXL-97
_cell_angle_alpha 71.6170(14)
_cell_angle_beta 83.1270(17)
_cell_angle_gamma 84.7860(15)
_cell_formula_units_Z 2
_cell_length_a 10.7622(6)
_cell_length_b 15.6094(8)
_cell_length_c 23.3584(12)
_cell_measurement_reflns_used 44066
_cell_measurement_temperature 123(2)
_cell_measurement_theta_max 27.48
_cell_measurement_theta_min 3.09
_cell_volume 3691.1(3)
_computing_cell_refinement PROCESS-AUTO
_computing_data_collection 'PROCESS-AUTO (Rigaku, 1998)'
_computing_data_reduction 'SHELXS-97 (Sheldrick, 1990)'
_computing_molecular_graphics 'ORTEX (P.McArdle, 1995)'
_computing_publication_material SHELXL-97
_computing_structure_refinement 'SHELXL-97 (Sheldrick, 1997)'
_computing_structure_solution SHELXS-97
_diffrn_ambient_temperature 123(2)
_diffrn_detector_area_resol_mean 10
_diffrn_measured_fraction_theta_full 0.981
_diffrn_measured_fraction_theta_max 0.981
_diffrn_measurement_device_type 'Rigaku R-AXIS RAPID Imaging Plate'
_diffrn_measurement_method \w
_diffrn_radiation_monochromator graphite
_diffrn_radiation_source 'Rigaku Rotating Anode Ultrax18'
_diffrn_radiation_type MoK\a
_diffrn_radiation_wavelength 0.71069
_diffrn_reflns_av_R_equivalents 0.0790
_diffrn_reflns_av_sigmaI/netI 0.0964
_diffrn_reflns_limit_h_max 13
_diffrn_reflns_limit_h_min -13
_diffrn_reflns_limit_k_max 20
_diffrn_reflns_limit_k_min -20
_diffrn_reflns_limit_l_max 30
_diffrn_reflns_limit_l_min -30
_diffrn_reflns_number 44008
_diffrn_reflns_theta_full 27.48
_diffrn_reflns_theta_max 27.48
_diffrn_reflns_theta_min 3.09
_exptl_absorpt_coefficient_mu 0.498
_exptl_absorpt_correction_T_max 1.0000
_exptl_absorpt_correction_T_min 0.6106
_exptl_absorpt_correction_type empirical
_exptl_crystal_colour purple
_exptl_crystal_density_diffrn 1.262
_exptl_crystal_density_meas ?
_exptl_crystal_density_method 'not measured'
_exptl_crystal_description needle
_exptl_crystal_F_000 1500
_exptl_crystal_size_max 0.270
_exptl_crystal_size_mid 0.050
_exptl_crystal_size_min 0.030
_refine_diff_density_max 1.135
_refine_diff_density_min -1.946
_refine_diff_density_rms 0.124
_refine_ls_extinction_method none
_refine_ls_goodness_of_fit_ref 1.079
_refine_ls_hydrogen_treatment refall
_refine_ls_matrix_type full
_refine_ls_number_parameters 759
_refine_ls_number_reflns 16594
_refine_ls_number_restraints 0
_refine_ls_restrained_S_all 1.079
_refine_ls_R_factor_all 0.1047
_refine_ls_R_factor_gt 0.0592
_refine_ls_shift/su_max 0.001
_refine_ls_shift/su_mean 0.000
_refine_ls_structure_factor_coef Fsqd
_refine_ls_weighting_details 'calc w=1/[\s^2^(Fo^2^)+(0.0614P)^2^+2.3716P] where P=(Fo^2^+2Fc^2^)/3'
_refine_ls_weighting_scheme calc
_refine_ls_wR_factor_gt 0.1274
_refine_ls_wR_factor_ref 0.1526
_reflns_number_gt 10689
_reflns_number_total 16594
_reflns_threshold_expression >2sigma(I)
_cod_data_source_file om500018j_si_001.cif
_cod_data_source_block 3aBPh4
_cod_depositor_comments
;
The following automatic conversions were performed:

'_symmetry_cell_setting' value 'Triclinic' changed to 'triclinic'
according to
/usr/data/users/saulius/crontab/automatic-downloads/rss-feeds/ACS/lib/dictionaries/cif_core.dic
dictionary named 'cif_core.dic' version 2.4.2 from
2011-04-26.

'_exptl_absorpt_correction_type' value 'Empirical'
changed to 'empirical' according to
/usr/data/users/saulius/crontab/automatic-downloads/rss-feeds/ACS/lib/dictionaries/cif_core.dic
dictionary named 'cif_core.dic' version 2.4.2 from 2011-04-26.

Automatic conversion script
Id: cif_fix_values 2281 2013-09-26 08:29:07Z andrius 

 Adding full bibliography for 4083517--4083527.cif.

The following automatic conversions were performed:

'_exptl_crystal_density_meas' value 'not measured' was changed to '?'
- the value is perceived as not measured.

Automatic conversion script
Id: cif_fix_values 3008 2015-01-20 13:52:24Z robertas 
;
_cod_original_sg_symbol_H-M P-1
_cod_database_code 4083517

loop_
_symmetry_equiv_pos_as_xyz
'x, y, z'
'-x, -y, -z'

loop_
_atom_site_label
_atom_site_type_symbol
_atom_site_fract_x
_atom_site_fract_y
_atom_site_fract_z
_atom_site_U_iso_or_equiv
_atom_site_adp_type
_atom_site_occupancy
_atom_site_symmetry_multiplicity
_atom_site_calc_flag
_atom_site_refinement_flags
_atom_site_disorder_assembly
_atom_site_disorder_group
Ru1 Ru 0.65228(3) 0.13734(2) 0.187651(16) 0.02319(10) Uani 1 1 d . . .
Ru2 Ru 0.71750(3) 0.23005(2) 0.246305(15) 0.02218(10) Uani 1 1 d . . .
P1 P 0.73333(11) 0.16982(7) 0.34765(5) 0.0247(2) Uani 1 1 d . . .
P2 P 0.77573(10) 0.37732(7) 0.20303(5) 0.0227(2) Uani 1 1 d . . .
N1 N 0.6547(4) 0.1541(2) 0.09292(16) 0.0287(8) Uani 1 1 d . . .
N2 N 0.6982(3) -0.0009(2) 0.19089(17) 0.0280(8) Uani 1 1 d . . .
N3 N 0.4666(3) 0.0960(2) 0.18680(16) 0.0261(8) Uani 1 1 d . . .
B1 B 0.2133(5) -0.1703(3) 0.1556(2) 0.0276(11) Uani 1 1 d . . .
O1 O 0.2863(5) 0.4074(3) 0.36494(19) 0.0650(12) Uani 1 1 d . . .
O2 O 0.2415(11) 0.3160(8) 0.5405(5) 0.225(5) Uiso 1 1 d . . .
C1 C 0.7017(5) 0.0678(3) 0.0800(2) 0.0362(11) Uani 1 1 d . . .
H1A H 0.7585 0.0820 0.0421 0.043 Uiso 1 1 calc R . .
H1B H 0.6299 0.0371 0.0742 0.043 Uiso 1 1 calc R . .
C2 C 0.7707(4) 0.0054(3) 0.1310(2) 0.0330(11) Uani 1 1 d . . .
H2A H 0.7834 -0.0555 0.1259 0.040 Uiso 1 1 calc R . .
H2B H 0.8541 0.0283 0.1299 0.040 Uiso 1 1 calc R . .
C3 C 0.5811(4) -0.0508(3) 0.1982(2) 0.0304(10) Uani 1 1 d . . .
H3A H 0.5925 -0.1124 0.2268 0.037 Uiso 1 1 calc R . .
H3B H 0.5661 -0.0565 0.1586 0.037 Uiso 1 1 calc R . .
C4 C 0.4690(4) -0.0018(3) 0.2217(2) 0.0311(10) Uani 1 1 d . . .
H4A H 0.3911 -0.0278 0.2177 0.037 Uiso 1 1 calc R . .
H4B H 0.4734 -0.0096 0.2651 0.037 Uiso 1 1 calc R . .
C5 C 0.4366(4) 0.1119(3) 0.1224(2) 0.0318(11) Uani 1 1 d . . .
H5A H 0.4468 0.0540 0.1129 0.038 Uiso 1 1 calc R . .
H5B H 0.3484 0.1354 0.1182 0.038 Uiso 1 1 calc R . .
C6 C 0.5230(5) 0.1789(3) 0.0789(2) 0.0368(11) Uani 1 1 d . . .
H6A H 0.5151 0.1799 0.0369 0.044 Uiso 1 1 calc R . .
H6B H 0.4988 0.2402 0.0819 0.044 Uiso 1 1 calc R . .
C7 C 0.7347(5) 0.2281(3) 0.0547(2) 0.0379(12) Uani 1 1 d . . .
H7A H 0.8227 0.2108 0.0617 0.057 Uiso 1 1 calc R . .
H7B H 0.7096 0.2835 0.0652 0.057 Uiso 1 1 calc R . .
H7C H 0.7243 0.2385 0.0118 0.057 Uiso 1 1 calc R . .
C8 C 0.7787(5) -0.0492(3) 0.2398(2) 0.0351(11) Uani 1 1 d . . .
H8A H 0.7309 -0.0564 0.2793 0.053 Uiso 1 1 calc R . .
H8B H 0.8519 -0.0142 0.2364 0.053 Uiso 1 1 calc R . .
H8C H 0.8066 -0.1089 0.2360 0.053 Uiso 1 1 calc R . .
C9 C 0.3706(4) 0.1461(3) 0.2171(2) 0.0337(11) Uani 1 1 d . . .
H9A H 0.3674 0.2103 0.1935 0.051 Uiso 1 1 calc R . .
H9B H 0.3927 0.1391 0.2579 0.051 Uiso 1 1 calc R . .
H9C H 0.2885 0.1218 0.2199 0.051 Uiso 1 1 calc R . .
C10 C 0.7815(4) 0.2447(3) 0.38916(19) 0.0273(10) Uani 1 1 d . . .
H10 H 0.7412 0.3058 0.3698 0.033 Uiso 1 1 calc R . .
C11 C 0.9237(4) 0.2576(3) 0.3785(2) 0.0299(10) Uani 1 1 d . . .
H11A H 0.9691 0.2001 0.3991 0.036 Uiso 1 1 calc R . .
H11B H 0.9505 0.2736 0.3346 0.036 Uiso 1 1 calc R . .
C12 C 0.9575(5) 0.3322(3) 0.4027(2) 0.0370(11) Uani 1 1 d . . .
H12A H 1.0496 0.3366 0.3971 0.044 Uiso 1 1 calc R . .
H12B H 0.9193 0.3909 0.3790 0.044 Uiso 1 1 calc R . .
C13 C 0.9125(5) 0.3141(3) 0.4691(2) 0.0377(12) Uani 1 1 d . . .
H13A H 0.9285 0.3666 0.4818 0.045 Uiso 1 1 calc R . .
H13B H 0.9605 0.2606 0.4934 0.045 Uiso 1 1 calc R . .
C14 C 0.7734(5) 0.2974(3) 0.4815(2) 0.0384(12) Uani 1 1 d . . .
H14A H 0.7248 0.3541 0.4621 0.046 Uiso 1 1 calc R . .
H14B H 0.7494 0.2803 0.5257 0.046 Uiso 1 1 calc R . .
C15 C 0.7397(5) 0.2227(3) 0.4576(2) 0.0325(11) Uani 1 1 d . . .
H15A H 0.6479 0.2163 0.4646 0.039 Uiso 1 1 calc R . .
H15B H 0.7812 0.1645 0.4799 0.039 Uiso 1 1 calc R . .
C16 C 0.8372(4) 0.0646(3) 0.36513(19) 0.0273(10) Uani 1 1 d . . .
H16 H 0.7937 0.0212 0.3519 0.033 Uiso 1 1 calc R . .
C17 C 0.9660(4) 0.0721(3) 0.3287(2) 0.0317(10) Uani 1 1 d . . .
H17A H 0.9549 0.0975 0.2849 0.038 Uiso 1 1 calc R . .
H17B H 1.0150 0.1143 0.3397 0.038 Uiso 1 1 calc R . .
C18 C 1.0385(5) -0.0190(3) 0.3401(2) 0.0363(11) Uani 1 1 d . . .
H18A H 1.1233 -0.0104 0.3182 0.044 Uiso 1 1 calc R . .
H18B H 0.9952 -0.0586 0.3241 0.044 Uiso 1 1 calc R . .
C19 C 1.0503(5) -0.0649(3) 0.4076(2) 0.0359(11) Uani 1 1 d . . .
H19A H 1.0938 -0.1253 0.4136 0.043 Uiso 1 1 calc R . .
H19B H 1.1012 -0.0285 0.4228 0.043 Uiso 1 1 calc R . .
C20 C 0.9217(5) -0.0748(3) 0.4431(2) 0.0360(11) Uani 1 1 d . . .
H20A H 0.9315 -0.1027 0.4868 0.043 Uiso 1 1 calc R . .
H20B H 0.8735 -0.1154 0.4302 0.043 Uiso 1 1 calc R . .
C21 C 0.8491(5) 0.0176(3) 0.4330(2) 0.0328(11) Uani 1 1 d . . .
H21A H 0.7645 0.0090 0.4551 0.039 Uiso 1 1 calc R . .
H21B H 0.8934 0.0563 0.4494 0.039 Uiso 1 1 calc R . .
C22 C 0.5825(4) 0.1292(3) 0.3924(2) 0.0285(10) Uani 1 1 d . . .
H22 H 0.5981 0.1103 0.4361 0.034 Uiso 1 1 calc R . .
C23 C 0.4797(4) 0.2053(3) 0.3834(2) 0.0321(10) Uani 1 1 d . . .
H23A H 0.4624 0.2265 0.3403 0.039 Uiso 1 1 calc R . .
H23B H 0.5096 0.2567 0.3931 0.039 Uiso 1 1 calc R . .
C24 C 0.3585(5) 0.1747(3) 0.4233(2) 0.0372(11) Uani 1 1 d . . .
H24A H 0.3739 0.1575 0.4665 0.045 Uiso 1 1 calc R . .
H24B H 0.2938 0.2252 0.4154 0.045 Uiso 1 1 calc R . .
C25 C 0.3116(5) 0.0941(3) 0.4100(2) 0.0399(12) Uani 1 1 d . . .
H25A H 0.2347 0.0737 0.4371 0.048 Uiso 1 1 calc R . .
H25B H 0.2900 0.1126 0.3676 0.048 Uiso 1 1 calc R . .
C26 C 0.4104(5) 0.0168(3) 0.4196(2) 0.0368(11) Uani 1 1 d . . .
H26A H 0.3795 -0.0334 0.4088 0.044 Uiso 1 1 calc R . .
H26B H 0.4255 -0.0057 0.4630 0.044 Uiso 1 1 calc R . .
C27 C 0.5347(5) 0.0463(3) 0.3809(2) 0.0343(11) Uani 1 1 d . . .
H27A H 0.5221 0.0613 0.3375 0.041 Uiso 1 1 calc R . .
H27B H 0.5988 -0.0045 0.3906 0.041 Uiso 1 1 calc R . .
C28 C 0.7782(4) 0.4490(3) 0.2532(2) 0.0284(10) Uani 1 1 d . . .
H28 H 0.8238 0.4108 0.2882 0.034 Uiso 1 1 calc R . .
C29 C 0.8489(5) 0.5357(3) 0.2274(2) 0.0372(12) Uani 1 1 d . . .
H29A H 0.8076 0.5768 0.1924 0.045 Uiso 1 1 calc R . .
H29B H 0.9357 0.5208 0.2126 0.045 Uiso 1 1 calc R . .
C30 C 0.8523(6) 0.5840(4) 0.2751(3) 0.0528(16) Uani 1 1 d . . .
H30A H 0.9037 0.5461 0.3073 0.063 Uiso 1 1 calc R . .
H30B H 0.8932 0.6419 0.2559 0.063 Uiso 1 1 calc R . .
C31 C 0.7246(7) 0.6027(4) 0.3032(3) 0.0609(18) Uani 1 1 d . . .
H31A H 0.6766 0.6470 0.2722 0.073 Uiso 1 1 calc R . .
H31B H 0.7326 0.6296 0.3357 0.073 Uiso 1 1 calc R . .
C32 C 0.6535(6) 0.5159(4) 0.3300(2) 0.0457(13) Uani 1 1 d . . .
H32A H 0.5676 0.5306 0.3460 0.055 Uiso 1 1 calc R . .
H32B H 0.6967 0.4739 0.3639 0.055 Uiso 1 1 calc R . .
C33 C 0.6470(5) 0.4705(3) 0.2810(2) 0.0388(12) Uani 1 1 d . . .
H33A H 0.5982 0.5110 0.2486 0.047 Uiso 1 1 calc R . .
H33B H 0.6028 0.4138 0.2990 0.047 Uiso 1 1 calc R . .
C34 C 0.9350(4) 0.3894(3) 0.16190(19) 0.0250(9) Uani 1 1 d . . .
H34 H 0.9484 0.4556 0.1454 0.030 Uiso 1 1 calc R . .
C35 C 0.9523(4) 0.3521(3) 0.1081(2) 0.0262(9) Uani 1 1 d . . .
H35A H 0.8880 0.3813 0.0800 0.031 Uiso 1 1 calc R . .
H35B H 0.9407 0.2863 0.1227 0.031 Uiso 1 1 calc R . .
C36 C 1.0830(4) 0.3694(3) 0.0742(2) 0.0291(10) Uani 1 1 d . . .
H36A H 1.0931 0.3424 0.0407 0.035 Uiso 1 1 calc R . .
H36B H 1.0916 0.4354 0.0563 0.035 Uiso 1 1 calc R . .
C37 C 1.1851(4) 0.3293(3) 0.1163(2) 0.0304(10) Uani 1 1 d . . .
H37A H 1.2681 0.3454 0.0938 0.036 Uiso 1 1 calc R . .
H37B H 1.1831 0.2626 0.1303 0.036 Uiso 1 1 calc R . .
C38 C 1.1679(4) 0.3641(3) 0.1708(2) 0.0316(10) Uani 1 1 d . . .
H38A H 1.1796 0.4299 0.1571 0.038 Uiso 1 1 calc R . .
H38B H 1.2326 0.3341 0.1985 0.038 Uiso 1 1 calc R . .
C39 C 1.0382(4) 0.3462(3) 0.2049(2) 0.0297(10) Uani 1 1 d . . .
H39A H 1.0287 0.3719 0.2390 0.036 Uiso 1 1 calc R . .
H39B H 1.0290 0.2802 0.2219 0.036 Uiso 1 1 calc R . .
C40 C 0.6773(4) 0.4376(3) 0.1404(2) 0.0238(9) Uani 1 1 d . . .
H40 H 0.6886 0.3990 0.1129 0.029 Uiso 1 1 calc R . .
C41 C 0.5358(4) 0.4421(3) 0.1581(2) 0.0283(10) Uani 1 1 d . . .
H41A H 0.5149 0.4855 0.1814 0.034 Uiso 1 1 calc R . .
H41B H 0.5095 0.3819 0.1842 0.034 Uiso 1 1 calc R . .
C42 C 0.4654(4) 0.4722(3) 0.1011(2) 0.0317(10) Uani 1 1 d . . .
H42A H 0.4826 0.4268 0.0791 0.038 Uiso 1 1 calc R . .
H42B H 0.3740 0.4756 0.1129 0.038 Uiso 1 1 calc R . .
C43 C 0.5052(4) 0.5643(3) 0.0592(2) 0.0333(11) Uani 1 1 d . . .
H43A H 0.4620 0.5805 0.0218 0.040 Uiso 1 1 calc R . .
H43B H 0.4800 0.6108 0.0796 0.040 Uiso 1 1 calc R . .
C44 C 0.6466(4) 0.5629(3) 0.0427(2) 0.0300(10) Uani 1 1 d . . .
H44A H 0.6703 0.5217 0.0180 0.036 Uiso 1 1 calc R . .
H44B H 0.6708 0.6243 0.0180 0.036 Uiso 1 1 calc R . .
C45 C 0.7171(4) 0.5317(3) 0.0991(2) 0.0299(10) Uani 1 1 d . . .
H45A H 0.6997 0.5760 0.1219 0.036 Uiso 1 1 calc R . .
H45B H 0.8084 0.5288 0.0870 0.036 Uiso 1 1 calc R . .
C46 C 0.3652(4) -0.1709(3) 0.1327(2) 0.0260(9) Uani 1 1 d . . .
C47 C 0.4158(4) -0.1093(3) 0.0798(2) 0.0290(10) Uani 1 1 d . . .
H47 H 0.3624 -0.0608 0.0586 0.035 Uiso 1 1 calc R . .
C48 C 0.5400(4) -0.1148(3) 0.0562(2) 0.0351(11) Uani 1 1 d . . .
H48 H 0.5686 -0.0713 0.0194 0.042 Uiso 1 1 calc R . .
C49 C 0.6221(4) -0.1830(3) 0.0859(2) 0.0379(12) Uani 1 1 d . . .
H49 H 0.7071 -0.1872 0.0700 0.045 Uiso 1 1 calc R . .
C50 C 0.5768(5) -0.2454(3) 0.1396(3) 0.0404(13) Uani 1 1 d . . .
H50 H 0.6319 -0.2923 0.1613 0.049 Uiso 1 1 calc R . .
C51 C 0.4524(4) -0.2399(3) 0.1619(2) 0.0342(11) Uani 1 1 d . . .
H51 H 0.4241 -0.2843 0.1983 0.041 Uiso 1 1 calc R . .
C52 C 0.1492(4) -0.2377(3) 0.12647(19) 0.0255(9) Uani 1 1 d . . .
C53 C 0.2149(4) -0.3135(3) 0.1161(2) 0.0294(10) Uani 1 1 d . . .
H53 H 0.2986 -0.3266 0.1267 0.035 Uiso 1 1 calc R . .
C54 C 0.1646(4) -0.3706(3) 0.0912(2) 0.0306(10) Uani 1 1 d . . .
H54 H 0.2138 -0.4210 0.0849 0.037 Uiso 1 1 calc R . .
C55 C 0.0427(4) -0.3544(3) 0.0757(2) 0.0320(10) Uani 1 1 d . . .
H55 H 0.0078 -0.3926 0.0579 0.038 Uiso 1 1 calc R . .
C56 C -0.0264(5) -0.2819(3) 0.0864(2) 0.0359(11) Uani 1 1 d . . .
H56 H -0.1109 -0.2703 0.0768 0.043 Uiso 1 1 calc R . .
C57 C 0.0264(4) -0.2250(3) 0.1112(2) 0.0332(11) Uani 1 1 d . . .
H57 H -0.0239 -0.1752 0.1180 0.040 Uiso 1 1 calc R . .
C58 C 0.1845(4) -0.2049(3) 0.2293(2) 0.0311(10) Uani 1 1 d . . .
C59 C 0.2694(5) -0.2055(3) 0.2710(2) 0.0350(11) Uani 1 1 d . . .
H59 H 0.3507 -0.1846 0.2559 0.042 Uiso 1 1 calc R . .
C60 C 0.2388(5) -0.2354(3) 0.3331(2) 0.0430(13) Uani 1 1 d . . .
H60 H 0.3000 -0.2369 0.3596 0.052 Uiso 1 1 calc R . .
C61 C 0.1203(6) -0.2631(3) 0.3567(2) 0.0441(13) Uani 1 1 d . . .
H61 H 0.0996 -0.2839 0.3993 0.053 Uiso 1 1 calc R . .
C62 C 0.0324(5) -0.2602(3) 0.3179(2) 0.0425(13) Uani 1 1 d . . .
H62 H -0.0500 -0.2780 0.3336 0.051 Uiso 1 1 calc R . .
C63 C 0.0646(5) -0.2313(3) 0.2559(2) 0.0372(11) Uani 1 1 d . . .
H63 H 0.0020 -0.2293 0.2299 0.045 Uiso 1 1 calc R . .
C64 C 0.1531(4) -0.0658(3) 0.1302(2) 0.0265(9) Uani 1 1 d . . .
C65 C 0.1284(4) -0.0262(3) 0.0695(2) 0.0307(10) Uani 1 1 d . . .
H65 H 0.1384 -0.0631 0.0436 0.037 Uiso 1 1 calc R . .
C66 C 0.0902(4) 0.0642(3) 0.0455(2) 0.0351(11) Uani 1 1 d . . .
H66 H 0.0770 0.0884 0.0038 0.042 Uiso 1 1 calc R . .
C67 C 0.0714(4) 0.1192(3) 0.0827(2) 0.0351(11) Uani 1 1 d . . .
H67 H 0.0464 0.1814 0.0667 0.042 Uiso 1 1 calc R . .
C68 C 0.0897(4) 0.0821(3) 0.1433(2) 0.0319(11) Uani 1 1 d . . .
H68 H 0.0750 0.1186 0.1694 0.038 Uiso 1 1 calc R . .
C69 C 0.1294(4) -0.0084(3) 0.1662(2) 0.0289(10) Uani 1 1 d . . .
H69 H 0.1410 -0.0323 0.2081 0.035 Uiso 1 1 calc R . .
C70 C 0.2837(6) 0.3978(4) 0.3061(3) 0.0499(14) Uani 1 1 d . . .
H70A H 0.2264 0.3506 0.3080 0.060 Uiso 1 1 calc R . .
H70B H 0.3686 0.3806 0.2902 0.060 Uiso 1 1 calc R . .
C71 C 0.2379(6) 0.4882(4) 0.2663(3) 0.0544(15) Uani 1 1 d . . .
H71A H 0.2777 0.5007 0.2243 0.065 Uiso 1 1 calc R . .
H71B H 0.1457 0.4919 0.2659 0.065 Uiso 1 1 calc R . .
C73 C 0.2547(7) 0.4984(4) 0.3619(3) 0.0668(19) Uani 1 1 d . . .
H73A H 0.3074 0.5182 0.3868 0.080 Uiso 1 1 calc R . .
H73B H 0.1655 0.5062 0.3766 0.080 Uiso 1 1 calc R . .
C72 C 0.2783(5) 0.5516(3) 0.2963(2) 0.0640(18) Uani 1 1 d . . .
H72A H 0.3680 0.5640 0.2849 0.077 Uiso 1 1 calc R . .
H72B H 0.2272 0.6095 0.2863 0.077 Uiso 1 1 calc R . .
C74 C 0.3866(5) 0.3410(3) 0.5217(2) 0.203(7) Uiso 1 1 d R A .
C75 C 0.4244(5) 0.4070(3) 0.5200(2) 0.155(9) Uiso 0.561(10) 1 d PR A 1
C76 C 0.3185(5) 0.4631(3) 0.5206(2) 0.080(4) Uiso 0.561(10) 1 d PR A 1
C77 C 0.2091(5) 0.4214(3) 0.5305(2) 0.107(6) Uiso 0.561(10) 1 d PR A 1
C75A C 0.4493(5) 0.3196(3) 0.5615(2) 0.162(12) Uiso 0.439(10) 1 d PR A 2
C76A C 0.4000(5) 0.2464(3) 0.5784(2) 0.183(14) Uiso 0.439(10) 1 d PR A 2
C77A C 0.2996(5) 0.2351(3) 0.5856(2) 0.101(7) Uiso 0.439(10) 1 d PR A 2
H1 H 0.7663 0.1702 0.1945 0.016(10) Uiso 1 1 d R . .
H2 H 0.6291 0.1059 0.2523 0.061(17) Uiso 1 1 d R . .
H3 H 0.5972 0.2230 0.1906 0.056(16) Uiso 1 1 d R . .
H4 H 0.8372 0.2536 0.2516 0.070(18) Uiso 1 1 d R . .
H5 H 0.6157 0.2771 0.2495 0.14(3) Uiso 1 1 d R . .

loop_
_atom_site_aniso_label
_atom_site_aniso_U_11
_atom_site_aniso_U_22
_atom_site_aniso_U_33
_atom_site_aniso_U_23
_atom_site_aniso_U_13
_atom_site_aniso_U_12
Ru1 0.02053(19) 0.02490(18) 0.0243(2) -0.00748(15) -0.00112(14) -0.00403(14)
Ru2 0.02006(19) 0.02377(18) 0.02188(19) -0.00556(14) -0.00062(14) -0.00421(14)
P1 0.0243(6) 0.0263(5) 0.0217(6) -0.0050(5) -0.0004(5) -0.0036(5)
P2 0.0195(6) 0.0238(5) 0.0238(6) -0.0059(5) 0.0001(4) -0.0035(4)
N1 0.029(2) 0.034(2) 0.023(2) -0.0087(16) 0.0026(16) -0.0088(17)
N2 0.025(2) 0.0247(18) 0.036(2) -0.0122(17) -0.0009(17) -0.0013(15)
N3 0.0196(19) 0.0315(19) 0.028(2) -0.0105(16) -0.0012(15) -0.0037(15)
B1 0.023(3) 0.029(3) 0.031(3) -0.009(2) -0.003(2) -0.001(2)
O1 0.095(4) 0.047(2) 0.053(3) -0.012(2) -0.018(2) -0.001(2)
C1 0.034(3) 0.039(3) 0.039(3) -0.019(2) 0.002(2) -0.006(2)
C2 0.027(3) 0.041(3) 0.039(3) -0.024(2) 0.004(2) -0.005(2)
C3 0.021(2) 0.027(2) 0.044(3) -0.012(2) -0.002(2) -0.0062(19)
C4 0.030(3) 0.029(2) 0.034(3) -0.009(2) 0.001(2) -0.010(2)
C5 0.029(3) 0.037(2) 0.034(3) -0.014(2) -0.010(2) -0.004(2)
C6 0.038(3) 0.040(3) 0.033(3) -0.011(2) -0.008(2) -0.003(2)
C7 0.045(3) 0.042(3) 0.027(3) -0.009(2) 0.001(2) -0.017(2)
C8 0.031(3) 0.032(2) 0.044(3) -0.014(2) -0.007(2) 0.000(2)
C9 0.024(2) 0.045(3) 0.036(3) -0.019(2) 0.000(2) -0.001(2)
C10 0.027(2) 0.028(2) 0.022(2) -0.0008(18) 0.0022(19) -0.0044(19)
C11 0.031(3) 0.032(2) 0.029(2) -0.012(2) -0.005(2) -0.008(2)
C12 0.039(3) 0.042(3) 0.028(3) -0.006(2) -0.004(2) -0.010(2)
C13 0.046(3) 0.036(3) 0.034(3) -0.012(2) -0.010(2) -0.007(2)
C14 0.047(3) 0.044(3) 0.027(3) -0.015(2) -0.006(2) -0.003(2)
C15 0.040(3) 0.032(2) 0.022(2) -0.004(2) 0.000(2) -0.007(2)
C16 0.029(2) 0.027(2) 0.022(2) -0.0022(18) -0.0004(19) -0.0043(19)
C17 0.029(3) 0.033(2) 0.029(3) -0.004(2) -0.001(2) 0.000(2)
C18 0.032(3) 0.040(3) 0.038(3) -0.015(2) -0.002(2) 0.003(2)
C19 0.037(3) 0.035(2) 0.034(3) -0.009(2) -0.004(2) 0.004(2)
C20 0.041(3) 0.031(2) 0.029(3) -0.001(2) -0.002(2) -0.002(2)
C21 0.032(3) 0.031(2) 0.030(3) -0.004(2) 0.000(2) 0.001(2)
C22 0.029(3) 0.032(2) 0.021(2) -0.0032(19) 0.0012(19) -0.007(2)
C23 0.028(3) 0.034(2) 0.030(3) -0.005(2) 0.002(2) -0.003(2)
C24 0.027(3) 0.046(3) 0.032(3) -0.006(2) 0.006(2) -0.002(2)
C25 0.025(3) 0.056(3) 0.032(3) -0.004(2) 0.005(2) -0.012(2)
C26 0.034(3) 0.042(3) 0.034(3) -0.010(2) 0.005(2) -0.015(2)
C27 0.032(3) 0.033(2) 0.036(3) -0.007(2) 0.004(2) -0.012(2)
C28 0.033(3) 0.028(2) 0.028(2) -0.0104(19) -0.006(2) -0.0050(19)
C29 0.056(3) 0.027(2) 0.032(3) -0.010(2) -0.008(2) -0.013(2)
C30 0.086(5) 0.037(3) 0.039(3) -0.014(3) -0.001(3) -0.020(3)
C31 0.107(6) 0.039(3) 0.043(3) -0.021(3) -0.016(4) 0.005(3)
C32 0.053(4) 0.047(3) 0.044(3) -0.025(3) -0.006(3) 0.006(3)
C33 0.037(3) 0.041(3) 0.045(3) -0.025(2) -0.002(2) 0.003(2)
C34 0.023(2) 0.023(2) 0.027(2) -0.0041(18) 0.0006(18) -0.0038(18)
C35 0.021(2) 0.029(2) 0.028(2) -0.0068(19) 0.0019(18) -0.0066(18)
C36 0.021(2) 0.034(2) 0.031(3) -0.009(2) 0.0006(19) -0.0029(19)
C37 0.018(2) 0.035(2) 0.037(3) -0.011(2) 0.0013(19) -0.0031(19)
C38 0.022(2) 0.034(2) 0.037(3) -0.007(2) -0.004(2) -0.0041(19)
C39 0.021(2) 0.033(2) 0.031(3) -0.004(2) -0.0021(19) -0.0037(19)
C40 0.020(2) 0.023(2) 0.029(2) -0.0072(18) -0.0043(18) -0.0024(17)
C41 0.019(2) 0.032(2) 0.030(2) -0.005(2) 0.0012(19) -0.0016(18)
C42 0.015(2) 0.043(3) 0.032(3) -0.005(2) 0.0013(19) -0.005(2)
C43 0.026(3) 0.037(3) 0.032(3) -0.004(2) -0.003(2) 0.000(2)
C44 0.020(2) 0.037(2) 0.026(2) -0.001(2) -0.0012(19) -0.0019(19)
C45 0.024(2) 0.027(2) 0.036(3) -0.005(2) -0.005(2) -0.0047(19)
C46 0.025(2) 0.025(2) 0.031(2) -0.0109(19) -0.0031(19) -0.0015(18)
C47 0.023(2) 0.033(2) 0.033(3) -0.014(2) -0.0029(19) 0.0006(19)
C48 0.029(3) 0.038(3) 0.043(3) -0.019(2) 0.000(2) -0.008(2)
C49 0.020(3) 0.042(3) 0.057(3) -0.025(3) -0.003(2) 0.003(2)
C50 0.035(3) 0.034(3) 0.059(4) -0.023(3) -0.016(3) 0.006(2)
C51 0.029(3) 0.032(2) 0.044(3) -0.015(2) -0.007(2) -0.001(2)
C52 0.023(2) 0.026(2) 0.024(2) -0.0033(18) 0.0009(18) 0.0012(18)
C53 0.020(2) 0.031(2) 0.034(3) -0.006(2) -0.0034(19) -0.0003(19)
C54 0.027(3) 0.026(2) 0.034(3) -0.005(2) 0.000(2) 0.0014(19)
C55 0.033(3) 0.030(2) 0.031(3) -0.005(2) -0.003(2) -0.008(2)
C56 0.027(3) 0.034(2) 0.046(3) -0.009(2) -0.010(2) 0.000(2)
C57 0.031(3) 0.031(2) 0.037(3) -0.010(2) -0.005(2) 0.001(2)
C58 0.033(3) 0.025(2) 0.035(3) -0.011(2) -0.001(2) 0.0000(19)
C59 0.043(3) 0.030(2) 0.031(3) -0.005(2) -0.004(2) -0.009(2)
C60 0.054(4) 0.042(3) 0.031(3) -0.006(2) -0.008(3) -0.009(3)
C61 0.064(4) 0.041(3) 0.027(3) -0.009(2) 0.003(3) -0.013(3)
C62 0.049(3) 0.045(3) 0.033(3) -0.012(2) 0.006(2) -0.016(3)
C63 0.036(3) 0.042(3) 0.034(3) -0.012(2) 0.003(2) -0.009(2)
C64 0.022(2) 0.029(2) 0.028(2) -0.0076(19) 0.0019(18) -0.0043(18)
C65 0.028(3) 0.030(2) 0.031(3) -0.008(2) 0.002(2) 0.000(2)
C66 0.028(3) 0.034(2) 0.037(3) -0.002(2) -0.001(2) -0.002(2)
C67 0.026(3) 0.025(2) 0.051(3) -0.007(2) 0.000(2) -0.0037(19)
C68 0.024(2) 0.030(2) 0.046(3) -0.019(2) -0.001(2) -0.0025(19)
C69 0.024(2) 0.031(2) 0.033(3) -0.011(2) -0.0007(19) -0.0040(19)
C70 0.055(4) 0.046(3) 0.045(3) -0.011(3) -0.003(3) 0.003(3)
C71 0.057(4) 0.049(3) 0.051(4) -0.008(3) -0.012(3) 0.008(3)
C73 0.096(6) 0.056(4) 0.053(4) -0.023(3) -0.002(4) -0.010(4)
C72 0.078(5) 0.040(3) 0.072(5) -0.013(3) -0.012(4) 0.002(3)

loop_
_atom_type_symbol
_atom_type_description
_atom_type_scat_dispersion_real
_atom_type_scat_dispersion_imag
_atom_type_scat_source
C C 0.0033 0.0016 'International Tables Vol C Tables 4.2.6.8 and 6.1.1.4'
H H 0.0000 0.0000 'International Tables Vol C Tables 4.2.6.8 and 6.1.1.4'
N N 0.0061 0.0033 'International Tables Vol C Tables 4.2.6.8 and 6.1.1.4'
Ru Ru -1.2594 0.8363 'International Tables Vol C Tables 4.2.6.8 and 6.1.1.4'
B B 0.0013 0.0007 'International Tables Vol C Tables 4.2.6.8 and 6.1.1.4'
P P 0.1023 0.0942 'International Tables Vol C Tables 4.2.6.8 and 6.1.1.4'
O O 0.0106 0.0060 'International Tables Vol C Tables 4.2.6.8 and 6.1.1.4'

loop_
_geom_angle_atom_site_label_1
_geom_angle_atom_site_label_2
_geom_angle_atom_site_label_3
_geom_angle
N1 Ru1 N2 81.64(14)
N1 Ru1 N3 80.65(14)
N2 Ru1 N3 80.78(14)
N1 Ru1 Ru2 134.14(10)
N2 Ru1 Ru2 131.93(10)
N3 Ru1 Ru2 127.90(10)
P1 Ru2 P2 115.83(4)
P1 Ru2 Ru1 120.57(3)
P2 Ru2 Ru1 123.52(3)
C16 P1 C22 102.1(2)
C16 P1 C10 108.4(2)
C22 P1 C10 101.6(2)
C16 P1 Ru2 111.57(14)
C22 P1 Ru2 113.57(14)
C10 P1 Ru2 118.07(14)
C34 P2 C28 102.2(2)
C34 P2 C40 100.89(19)
C28 P2 C40 108.8(2)
C34 P2 Ru2 114.97(14)
C28 P2 Ru2 118.45(15)
C40 P2 Ru2 109.93(13)
C6 N1 C7 108.7(4)
C6 N1 C1 111.5(3)
C7 N1 C1 108.7(4)
C6 N1 Ru1 105.2(3)
C7 N1 Ru1 112.4(3)
C1 N1 Ru1 110.3(3)
C8 N2 C2 108.7(4)
C8 N2 C3 109.9(4)
C2 N2 C3 110.5(3)
C8 N2 Ru1 112.5(3)
C2 N2 Ru1 104.4(3)
C3 N2 Ru1 110.7(3)
C9 N3 C4 109.5(4)
C9 N3 C5 109.2(3)
C4 N3 C5 111.2(3)
C9 N3 Ru1 111.0(3)
C4 N3 Ru1 105.2(3)
C5 N3 Ru1 110.7(3)
C58 B1 C64 108.2(4)
C58 B1 C52 109.4(4)
C64 B1 C52 110.5(3)
C58 B1 C46 113.0(4)
C64 B1 C46 108.4(4)
C52 B1 C46 107.3(4)
C73 O1 C70 109.1(4)
C77A O2 C77 139.4(8)
C77A O2 C74 82.2(6)
C77 O2 C74 86.9(6)
N1 C1 C2 111.4(4)
N2 C2 C1 110.6(4)
N2 C3 C4 111.0(3)
N3 C4 C3 110.0(4)
C6 C5 N3 109.8(3)
N1 C6 C5 110.4(4)
C11 C10 C15 109.1(4)
C11 C10 P1 112.2(3)
C15 C10 P1 118.4(3)
C12 C11 C10 111.3(4)
C13 C12 C11 111.9(4)
C12 C13 C14 111.7(4)
C13 C14 C15 112.2(4)
C14 C15 C10 110.7(4)
C17 C16 C21 111.0(4)
C17 C16 P1 115.4(3)
C21 C16 P1 114.9(3)
C18 C17 C16 112.0(4)
C17 C18 C19 111.7(4)
C20 C19 C18 110.6(4)
C19 C20 C21 111.1(4)
C16 C21 C20 110.8(4)
C23 C22 C27 109.9(4)
C23 C22 P1 111.5(3)
C27 C22 P1 114.8(3)
C22 C23 C24 112.0(4)
C25 C24 C23 110.4(4)
C26 C25 C24 110.8(4)
C25 C26 C27 111.6(4)
C26 C27 C22 111.6(4)
C29 C28 C33 109.6(4)
C29 C28 P2 117.1(3)
C33 C28 P2 112.9(3)
C28 C29 C30 111.6(4)
C31 C30 C29 112.7(5)
C30 C31 C32 111.2(5)
C31 C32 C33 110.1(5)
C32 C33 C28 111.7(4)
C35 C34 C39 109.6(4)
C35 C34 P2 113.9(3)
C39 C34 P2 111.8(3)
C34 C35 C36 111.0(3)
C37 C36 C35 111.4(4)
C36 C37 C38 111.2(4)
C37 C38 C39 111.5(4)
C38 C39 C34 110.4(4)
C41 C40 C45 109.2(3)
C41 C40 P2 115.8(3)
C45 C40 P2 117.2(3)
C40 C41 C42 110.0(4)
C43 C42 C41 111.1(4)
C44 C43 C42 110.9(4)
C45 C44 C43 111.3(4)
C44 C45 C40 110.8(3)
C47 C46 C51 114.1(4)
C47 C46 B1 122.8(4)
C51 C46 B1 122.8(4)
C48 C47 C46 123.7(4)
C49 C48 C47 120.5(5)
C48 C49 C50 118.1(5)
C51 C50 C49 120.6(5)
C50 C51 C46 123.0(5)
C57 C52 C53 114.4(4)
C57 C52 B1 123.6(4)
C53 C52 B1 122.0(4)
C54 C53 C52 123.5(4)
C55 C54 C53 120.1(4)
C56 C55 C54 118.4(4)
C55 C56 C57 120.4(4)
C52 C57 C56 123.1(4)
C63 C58 C59 114.3(4)
C63 C58 B1 120.1(4)
C59 C58 B1 125.5(4)
C60 C59 C58 122.6(5)
C61 C60 C59 120.4(5)
C62 C61 C60 119.3(5)
C61 C62 C63 119.8(5)
C62 C63 C58 123.5(5)
C69 C64 C65 115.0(4)
C69 C64 B1 122.8(4)
C65 C64 B1 122.1(4)
C66 C65 C64 123.2(4)
C65 C66 C67 119.7(5)
C68 C67 C66 119.0(4)
C67 C68 C69 120.3(4)
C68 C69 C64 122.7(4)
O1 C70 C71 106.2(5)
C72 C71 C70 102.2(4)
O1 C73 C72 105.5(5)
C73 C72 C71 101.2(4)
C75 C74 C75A 77.1
C75 C74 O2 124.6(4)
C75A C74 O2 114.8(4)
C75 C74 C76A 124.0
C75A C74 C76A 48.1
O2 C74 C76A 78.6(4)
C75 C74 C76 42.6
C75A C74 C76 103.6
O2 C74 C76 83.2(4)
C76A C74 C76 131.0
C74 C75 C76 103.5
C77 C76 C75 114.6
C77 C76 C74 81.1
C75 C76 C74 33.8
C76 C77 O2 108.2(4)
C74 C75A C76A 87.4
C77A C76A C75A 127.3
C77A C76A C74 94.7
C75A C76A C74 44.5
C76A C77A O2 104.4(5)

loop_
_geom_bond_atom_site_label_1
_geom_bond_atom_site_label_2
_geom_bond_distance
Ru1 N1 2.142(4)
Ru1 N2 2.149(3)
Ru1 N3 2.159(3)
Ru1 Ru2 2.4757(5)
Ru2 P1 2.2761(11)
Ru2 P2 2.3116(11)
P1 C16 1.862(4)
P1 C22 1.869(5)
P1 C10 1.877(4)
P2 C34 1.857(4)
P2 C28 1.862(4)
P2 C40 1.863(4)
N1 C6 1.482(6)
N1 C7 1.489(6)
N1 C1 1.502(6)
N2 C8 1.484(6)
N2 C2 1.496(6)
N2 C3 1.506(5)
N3 C9 1.485(6)
N3 C4 1.487(5)
N3 C5 1.514(5)
B1 C58 1.633(7)
B1 C64 1.650(6)
B1 C52 1.656(6)
B1 C46 1.658(7)
O1 C73 1.412(7)
O1 C70 1.432(7)
O2 C77A 1.507(12)
O2 C77 1.599(12)
O2 C74 1.619(13)
C1 C2 1.506(7)
C3 C4 1.509(6)
C5 C6 1.508(7)
C10 C11 1.542(6)
C10 C15 1.544(6)
C11 C12 1.532(6)
C12 C13 1.513(7)
C13 C14 1.521(7)
C14 C15 1.530(6)
C16 C17 1.531(6)
C16 C21 1.539(6)
C17 C18 1.521(6)
C18 C19 1.527(7)
C19 C20 1.520(7)
C20 C21 1.540(6)
C22 C23 1.529(6)
C22 C27 1.543(6)
C23 C24 1.529(6)
C24 C25 1.528(7)
C25 C26 1.513(7)
C26 C27 1.543(6)
C28 C29 1.529(6)
C28 C33 1.536(7)
C29 C30 1.537(7)
C30 C31 1.495(9)
C31 C32 1.533(8)
C32 C33 1.535(6)
C34 C35 1.530(6)
C34 C39 1.550(6)
C35 C36 1.531(6)
C36 C37 1.520(6)
C37 C38 1.521(6)
C38 C39 1.525(6)
C40 C41 1.531(6)
C40 C45 1.547(6)
C41 C42 1.533(6)
C42 C43 1.527(6)
C43 C44 1.524(6)
C44 C45 1.522(6)
C46 C47 1.390(6)
C46 C51 1.418(6)
C47 C48 1.390(6)
C48 C49 1.380(7)
C49 C50 1.390(7)
C50 C51 1.382(7)
C52 C57 1.391(6)
C52 C53 1.395(6)
C53 C54 1.384(6)
C54 C55 1.383(6)
C55 C56 1.370(7)
C56 C57 1.394(6)
C58 C63 1.402(7)
C58 C59 1.410(6)
C59 C60 1.385(7)
C60 C61 1.378(8)
C61 C62 1.374(7)
C62 C63 1.386(7)
C64 C69 1.400(6)
C64 C65 1.403(6)
C65 C66 1.387(6)
C66 C67 1.390(7)
C67 C68 1.379(7)
C68 C69 1.391(6)
C70 C71 1.501(7)
C71 C72 1.500(7)
C73 C72 1.498(8)
C74 C75 1.1286
C74 C75A 1.1601
C74 C76A 1.6529
C74 C76 1.9721
C75 C76 1.3742
C76 C77 1.3571
C75A C76A 1.2323
C76A C77A 1.0950

loop_
_geom_torsion_atom_site_label_1
_geom_torsion_atom_site_label_2
_geom_torsion_atom_site_label_3
_geom_torsion_atom_site_label_4
_geom_torsion
N1 Ru1 Ru2 P1 -167.21(15)
N2 Ru1 Ru2 P1 -40.39(15)
N3 Ru1 Ru2 P1 74.85(13)
N1 Ru1 Ru2 P2 9.41(15)
N2 Ru1 Ru2 P2 136.23(14)
N3 Ru1 Ru2 P2 -108.54(13)
P2 Ru2 P1 C16 -122.64(16)
Ru1 Ru2 P1 C16 54.23(16)
P2 Ru2 P1 C22 122.60(16)
Ru1 Ru2 P1 C22 -60.53(16)
P2 Ru2 P1 C10 3.84(18)
Ru1 Ru2 P1 C10 -179.29(16)
P1 Ru2 P2 C34 100.60(15)
Ru1 Ru2 P2 C34 -76.16(15)
P1 Ru2 P2 C28 -20.48(18)
Ru1 Ru2 P2 C28 162.76(16)
P1 Ru2 P2 C40 -146.41(16)
Ru1 Ru2 P2 C40 36.82(16)
N2 Ru1 N1 C6 113.0(3)
N3 Ru1 N1 C6 31.0(3)
Ru2 Ru1 N1 C6 -104.1(3)
N2 Ru1 N1 C7 -128.9(3)
N3 Ru1 N1 C7 149.2(3)
Ru2 Ru1 N1 C7 14.1(4)
N2 Ru1 N1 C1 -7.4(3)
N3 Ru1 N1 C1 -89.3(3)
Ru2 Ru1 N1 C1 135.6(2)
N1 Ru1 N2 C8 148.1(3)
N3 Ru1 N2 C8 -130.1(3)
Ru2 Ru1 N2 C8 3.6(4)
N1 Ru1 N2 C2 30.4(3)
N3 Ru1 N2 C2 112.2(3)
Ru2 Ru1 N2 C2 -114.1(2)
N1 Ru1 N2 C3 -88.5(3)
N3 Ru1 N2 C3 -6.7(3)
Ru2 Ru1 N2 C3 127.0(3)
N1 Ru1 N3 C9 -128.1(3)
N2 Ru1 N3 C9 148.9(3)
Ru2 Ru1 N3 C9 11.9(3)
N1 Ru1 N3 C4 113.5(3)
N2 Ru1 N3 C4 30.6(3)
Ru2 Ru1 N3 C4 -106.4(3)
N1 Ru1 N3 C5 -6.6(3)
N2 Ru1 N3 C5 -89.6(3)
Ru2 Ru1 N3 C5 133.4(2)
C6 N1 C1 C2 -134.4(4)
C7 N1 C1 C2 105.7(4)
Ru1 N1 C1 C2 -18.0(5)
C8 N2 C2 C1 -170.0(3)
C3 N2 C2 C1 69.3(4)
Ru1 N2 C2 C1 -49.8(4)
N1 C1 C2 N2 46.3(5)
C8 N2 C3 C4 106.0(4)
C2 N2 C3 C4 -134.0(4)
Ru1 N2 C3 C4 -18.8(4)
C9 N3 C4 C3 -169.7(3)
C5 N3 C4 C3 69.5(4)
Ru1 N3 C4 C3 -50.3(4)
N2 C3 C4 N3 47.0(5)
C9 N3 C5 C6 103.3(4)
C4 N3 C5 C6 -135.7(4)
Ru1 N3 C5 C6 -19.2(4)
C7 N1 C6 C5 -172.4(4)
C1 N1 C6 C5 67.7(5)
Ru1 N1 C6 C5 -51.8(4)
N3 C5 C6 N1 47.9(5)
C16 P1 C10 C11 50.4(4)
C22 P1 C10 C11 157.5(3)
Ru2 P1 C10 C11 -77.6(3)
C16 P1 C10 C15 -78.0(4)
C22 P1 C10 C15 29.1(4)
Ru2 P1 C10 C15 154.0(3)
C15 C10 C11 C12 -57.4(5)
P1 C10 C11 C12 169.4(3)
C10 C11 C12 C13 56.0(5)
C11 C12 C13 C14 -53.3(6)
C12 C13 C14 C15 53.7(6)
C13 C14 C15 C10 -56.1(5)
C11 C10 C15 C14 57.3(5)
P1 C10 C15 C14 -172.9(3)
C22 P1 C16 C17 172.6(3)
C10 P1 C16 C17 -80.7(4)
Ru2 P1 C16 C17 51.0(3)
C22 P1 C16 C21 -56.2(4)
C10 P1 C16 C21 50.5(4)
Ru2 P1 C16 C21 -177.8(3)
C21 C16 C17 C18 53.8(5)
P1 C16 C17 C18 -173.2(3)
C16 C17 C18 C19 -54.7(5)
C17 C18 C19 C20 56.0(5)
C18 C19 C20 C21 -57.1(5)
C17 C16 C21 C20 -54.5(5)
P1 C16 C21 C20 172.2(3)
C19 C20 C21 C16 56.7(5)
C16 P1 C22 C23 -178.4(3)
C10 P1 C22 C23 69.7(3)
Ru2 P1 C22 C23 -58.1(3)
C16 P1 C22 C27 -52.6(4)
C10 P1 C22 C27 -164.5(3)
Ru2 P1 C22 C27 67.7(3)
C27 C22 C23 C24 55.7(5)
P1 C22 C23 C24 -175.9(3)
C22 C23 C24 C25 -57.8(5)
C23 C24 C25 C26 57.3(5)
C24 C25 C26 C27 -56.2(5)
C25 C26 C27 C22 54.8(5)
C23 C22 C27 C26 -53.6(5)
P1 C22 C27 C26 179.8(3)
C34 P2 C28 C29 36.7(4)
C40 P2 C28 C29 -69.4(4)
Ru2 P2 C28 C29 164.2(3)
C34 P2 C28 C33 165.5(3)
C40 P2 C28 C33 59.4(4)
Ru2 P2 C28 C33 -67.1(4)
C33 C28 C29 C30 54.3(5)
P2 C28 C29 C30 -175.4(4)
C28 C29 C30 C31 -54.6(6)
C29 C30 C31 C32 54.8(6)
C30 C31 C32 C33 -55.8(6)
C31 C32 C33 C28 57.5(6)
C29 C28 C33 C32 -56.8(5)
P2 C28 C33 C32 170.6(3)
C28 P2 C34 C35 -168.8(3)
C40 P2 C34 C35 -56.6(3)
Ru2 P2 C34 C35 61.6(3)
C28 P2 C34 C39 66.3(3)
C40 P2 C34 C39 178.5(3)
Ru2 P2 C34 C39 -63.3(3)
C39 C34 C35 C36 -57.3(5)
P2 C34 C35 C36 176.6(3)
C34 C35 C36 C37 56.6(5)
C35 C36 C37 C38 -55.1(5)
C36 C37 C38 C39 55.6(5)
C37 C38 C39 C34 -56.8(5)
C35 C34 C39 C38 57.4(5)
P2 C34 C39 C38 -175.3(3)
C34 P2 C40 C41 -179.5(3)
C28 P2 C40 C41 -72.5(3)
Ru2 P2 C40 C41 58.7(3)
C34 P2 C40 C45 -48.2(4)
C28 P2 C40 C45 58.8(4)
Ru2 P2 C40 C45 -170.0(3)
C45 C40 C41 C42 58.8(5)
P2 C40 C41 C42 -166.3(3)
C40 C41 C42 C43 -58.4(5)
C41 C42 C43 C44 56.0(5)
C42 C43 C44 C45 -55.1(5)
C43 C44 C45 C40 56.5(5)
C41 C40 C45 C44 -58.2(5)
P2 C40 C45 C44 167.6(3)
C58 B1 C46 C47 -148.5(4)
C64 B1 C46 C47 -28.6(5)
C52 B1 C46 C47 90.8(5)
C58 B1 C46 C51 38.3(6)
C64 B1 C46 C51 158.3(4)
C52 B1 C46 C51 -82.3(5)
C51 C46 C47 C48 1.2(6)
B1 C46 C47 C48 -172.4(4)
C46 C47 C48 C49 -1.3(7)
C47 C48 C49 C50 0.0(7)
C48 C49 C50 C51 1.2(7)
C49 C50 C51 C46 -1.2(7)
C47 C46 C51 C50 0.0(6)
B1 C46 C51 C50 173.7(4)
C58 B1 C52 C57 87.7(5)
C64 B1 C52 C57 -31.4(6)
C46 B1 C52 C57 -149.4(4)
C58 B1 C52 C53 -91.3(5)
C64 B1 C52 C53 149.6(4)
C46 B1 C52 C53 31.6(6)
C57 C52 C53 C54 1.6(7)
B1 C52 C53 C54 -179.3(4)
C52 C53 C54 C55 -0.5(7)
C53 C54 C55 C56 -1.1(7)
C54 C55 C56 C57 1.4(7)
C53 C52 C57 C56 -1.3(7)
B1 C52 C57 C56 179.6(4)
C55 C56 C57 C52 -0.1(8)
C64 B1 C58 C63 76.9(5)
C52 B1 C58 C63 -43.6(5)
C46 B1 C58 C63 -163.1(4)
C64 B1 C58 C59 -98.5(5)
C52 B1 C58 C59 141.1(4)
C46 B1 C58 C59 21.6(6)
C63 C58 C59 C60 4.1(7)
B1 C58 C59 C60 179.7(4)
C58 C59 C60 C61 -2.5(8)
C59 C60 C61 C62 -0.3(8)
C60 C61 C62 C63 1.2(8)
C61 C62 C63 C58 0.7(8)
C59 C58 C63 C62 -3.2(7)
B1 C58 C63 C62 -179.0(4)
C58 B1 C64 C69 23.0(6)
C52 B1 C64 C69 142.8(4)
C46 B1 C64 C69 -99.9(5)
C58 B1 C64 C65 -160.7(4)
C52 B1 C64 C65 -40.9(6)
C46 B1 C64 C65 76.4(5)
C69 C64 C65 C66 3.5(7)
B1 C64 C65 C66 -173.1(4)
C64 C65 C66 C67 -1.8(7)
C65 C66 C67 C68 -0.9(7)
C66 C67 C68 C69 1.7(7)
C67 C68 C69 C64 0.2(7)
C65 C64 C69 C68 -2.7(6)
B1 C64 C69 C68 173.9(4)
C73 O1 C70 C71 -4.4(7)
O1 C70 C71 C72 27.2(6)
C70 O1 C73 C72 -20.5(7)
O1 C73 C72 C71 36.7(6)
C70 C71 C72 C73 -38.2(6)
C77A O2 C74 C75 -125.2(3)
C77 O2 C74 C75 15.5(7)
C77A O2 C74 C75A -34.1(6)
C77 O2 C74 C75A 106.7(4)
C77A O2 C74 C76A -1.6(3)
C77 O2 C74 C76A 139.1(5)
C77A O2 C74 C76 -135.9(4)
C77 O2 C74 C76 4.8(4)
C75A C74 C75 C76 -127.2
O2 C74 C75 C76 -15.8(5)
C76A C74 C75 C76 -115.8
C74 C75 C76 C77 7.9
C75 C74 C76 C77 -172.7
C75A C74 C76 C77 -119.8
O2 C74 C76 C77 -5.8(4)
C76A C74 C76 C77 -74.1
C75A C74 C76 C75 53.0
O2 C74 C76 C75 167.0(4)
C76A C74 C76 C75 98.6
C75 C76 C77 O2 1.7(5)
C74 C76 C77 O2 6.1(5)
C77A O2 C77 C76 66.9(14)
C74 O2 C77 C76 -7.4(6)
C75 C74 C75A C76A 167.3
O2 C74 C75A C76A 44.9(5)
C76 C74 C75A C76A 133.6
C74 C75A C76A C77A -51.3
C75 C74 C76A C77A 126.5
C75A C74 C76A C77A 141.5
O2 C74 C76A C77A 2.3(4)
C76 C74 C76A C77A 72.6
C75 C74 C76A C75A -15.0
O2 C74 C76A C75A -139.2(4)
C76 C74 C76A C75A -68.9
C75A C76A C77A O2 30.8(5)
C74 C76A C77A O2 -2.5(5)
C77 O2 C77A C76A -73.4(14)
C74 O2 C77A C76A 2.5(5)
